data_2227033
loop_
_publ_author_name
'B\'elomb\'e, Michel M.'
'Nenwa, Justin'
'Ngoun\'e, Jean'
'\'Alvarez, Eleuterio'
'Galindo, Agust\'in'

_publ_section_title
;
 {[Na1(\m-H~2~O)Na2]~2~[(C~2~O~4~)~2~Cr(\m-OH)~2~Cr(C~2~O~4~)~2~]&#x00B7;H~2~O}~<i>n~</i>,
 a novel hydrated form
;
_journal_coeditor_code PB2030
_journal_issue 8
_journal_name_full 'Acta Crystallographica Section E'
_journal_page_first m990
_journal_page_last m991
_journal_paper_doi 10.1107/S1600536810023986
_journal_volume 66
_journal_year 2010
_chemical_formula_iupac '[Cr Na2 (C2 O4)2 (O H) (H2 O)], H2 O'
_chemical_formula_sum 'C8 H10 Cr2 Na4 O22'
_chemical_formula_weight 654.12
_chemical_name_systematic
;
Poly[[\m-aqua-\m-hydroxido-di-\m-oxalato-chromium(III)disodium] monohydrate]
;
_space_group_IT_number 14
_symmetry_cell_setting monoclinic
_symmetry_space_group_name_Hall '-P 2ybc'
_symmetry_space_group_name_H-M 'P 1 21/c 1'
_atom_sites_solution_hydrogens geom
_atom_sites_solution_primary direct
_atom_sites_solution_secondary difmap
_audit_creation_method SHELXL-97
_cell_angle_alpha 90.00
_cell_angle_beta 102.503(2)
_cell_angle_gamma 90.00
_cell_formula_units_Z 2
_cell_length_a 9.4776(10)
_cell_length_b 8.6030(10)
_cell_length_c 12.5353(14)
_cell_measurement_reflns_used 6874
_cell_measurement_temperature 173(2)
_cell_measurement_theta_max 26.10
_cell_measurement_theta_min 2.20
_cell_volume 997.84(19)
_computing_cell_refinement 'SAINT (Bruker, 2005)'
_computing_data_collection 'APEX2 (Bruker, 2005)'
_computing_data_reduction 'SAINT (Bruker, 2005)'
_computing_molecular_graphics 'SHELXTL (Sheldrick, 2008)'
_computing_publication_material 'SHELXTL (Sheldrick, 2008)'
_computing_structure_refinement 'SHELXL97 (Sheldrick, 2008)'
_computing_structure_solution 'SIR2002 (Burla <i>et al.</i>,  2003)'
_diffrn_ambient_temperature 173(2)
_diffrn_detector_area_resol_mean 8.26
_diffrn_measured_fraction_theta_full 0.995
_diffrn_measured_fraction_theta_max 0.995
_diffrn_measurement_device_type
;
Bruker--Nonius X8 Kappa APEXII CCD area-detector
;
_diffrn_measurement_method 'phi and omega scans with narrow frames'
_diffrn_radiation_monochromator graphite
_diffrn_radiation_source 'fine-focus sealed tube'
_diffrn_radiation_type MoK\a
_diffrn_radiation_wavelength 0.71073
_diffrn_reflns_av_R_equivalents 0.0368
_diffrn_reflns_av_sigmaI/netI 0.0203
_diffrn_reflns_limit_h_max 11
_diffrn_reflns_limit_h_min -11
_diffrn_reflns_limit_k_max 10
_diffrn_reflns_limit_k_min -10
_diffrn_reflns_limit_l_max 15
_diffrn_reflns_limit_l_min -15
_diffrn_reflns_number 13658
_diffrn_reflns_theta_full 26.35
_diffrn_reflns_theta_max 26.35
_diffrn_reflns_theta_min 2.20
_diffrn_standards_decay_% 0
_exptl_absorpt_coefficient_mu 1.290
_exptl_absorpt_correction_T_max 0.8818
_exptl_absorpt_correction_T_min 0.8315
_exptl_absorpt_correction_type multi-scan
_exptl_absorpt_process_details
;
(APEX2; Bruker 2005)
;
_exptl_crystal_colour violet
_exptl_crystal_density_diffrn 2.177
_exptl_crystal_density_method 'not measured'
_exptl_crystal_description prism
_exptl_crystal_F_000 652
_exptl_crystal_size_max 0.60
_exptl_crystal_size_mid 0.12
_exptl_crystal_size_min 0.10
_refine_diff_density_max 0.846
_refine_diff_density_min -0.804
_refine_ls_extinction_method none
_refine_ls_goodness_of_fit_ref 1.144
_refine_ls_hydrogen_treatment mixed
_refine_ls_matrix_type full
_refine_ls_number_parameters 175
_refine_ls_number_reflns 2018
_refine_ls_number_restraints 6
_refine_ls_restrained_S_all 1.144
_refine_ls_R_factor_all 0.0645
_refine_ls_R_factor_gt 0.0440
_refine_ls_shift/su_max 0.000
_refine_ls_shift/su_mean 0.000
_refine_ls_structure_factor_coef Fsqd
_refine_ls_weighting_details 'calc w=1/[\s^2^(Fo^2^)+(0.0540P)^2^+4.0540P] where P=(Fo^2^+2Fc^2^)/3'
_refine_ls_weighting_scheme calc
_refine_ls_wR_factor_gt 0.1088
_refine_ls_wR_factor_ref 0.1329
_reflns_number_gt 1625
_reflns_number_total 2018
_reflns_threshold_expression I>2sigma(I)
_cod_data_source_file pb2030.cif
_cod_data_source_block I
_cod_original_sg_symbol_H-M 'P 21/c'
_cod_database_code 2227033
_cod_database_fobs_code 2227033

loop_
_symmetry_equiv_pos_as_xyz
'x, y, z'
'-x, y+1/2, -z+1/2'
'-x, -y, -z'
'x, -y-1/2, z-1/2'

loop_
_atom_site_type_symbol
_atom_site_label
_atom_site_fract_x
_atom_site_fract_y
_atom_site_fract_z
_atom_site_U_iso_or_equiv
_atom_site_adp_type
_atom_site_calc_flag
_atom_site_refinement_flags
_atom_site_occupancy
_atom_site_disorder_assembly
_atom_site_disorder_group
Cr Cr1 0.60366(7) 0.06037(8) 0.43610(5) 0.0210(2) Uani d . 1 . .
Na Na1 0.36188(17) 0.3337(2) 0.48733(13) 0.0265(4) Uani d . 1 . .
Na Na2 0.14538(19) 0.3470(2) 0.21413(15) 0.0327(4) Uani d . 1 . .
O O1 0.5272(3) 0.1171(4) 0.5646(2) 0.0237(6) Uani d . 1 . .
H H1 0.5819 0.1507 0.6229 0.028 Uiso d R 1 . .
O O2 0.7636(3) -0.0653(3) 0.5189(2) 0.0231(6) Uani d . 1 . .
O O3 0.7506(3) 0.2268(4) 0.4659(2) 0.0249(6) Uani d . 1 . .
O O4 0.9836(3) -0.0410(4) 0.6268(2) 0.0298(7) Uani d . 1 . .
O O5 0.9674(3) 0.2755(4) 0.5739(3) 0.0313(7) Uani d . 1 . .
O O6 0.6501(3) 0.0117(4) 0.2928(2) 0.0249(6) Uani d . 1 . .
O O7 0.4467(3) 0.1816(4) 0.3427(2) 0.0242(6) Uani d . 1 . .
O O8 0.5513(3) 0.0306(4) 0.1139(2) 0.0281(7) Uani d . 1 . .
O O9 0.3141(3) 0.1684(4) 0.1719(2) 0.0277(7) Uani d . 1 . .
C C1 0.8758(4) 0.0129(5) 0.5650(3) 0.0241(9) Uani d . 1 . .
C C2 0.8674(4) 0.1875(6) 0.5347(3) 0.0256(9) Uani d . 1 . .
C C3 0.4236(4) 0.1425(5) 0.2411(3) 0.0230(8) Uani d . 1 . .
C C4 0.5518(4) 0.0536(5) 0.2099(3) 0.0222(8) Uani d . 1 . .
O O10 0.1206(3) 0.4049(4) 0.3955(3) 0.0344(8) Uani d D 1 . .
H H10A 0.094(5) 0.504(2) 0.405(5) 0.051 Uiso d D 1 . .
H H10B 0.058(5) 0.345(4) 0.419(4) 0.051 Uiso d D 1 . .
O O11 0.7568(4) 0.3460(4) 0.2464(3) 0.0370(8) Uani d D 1 . .
H H11A 0.777(6) 0.271(4) 0.295(3) 0.055 Uiso d D 1 . .
H H11B 0.756(6) 0.438(3) 0.277(4) 0.055 Uiso d D 1 . .

loop_
_atom_site_aniso_label
_atom_site_aniso_U_11
_atom_site_aniso_U_22
_atom_site_aniso_U_33
_atom_site_aniso_U_12
_atom_site_aniso_U_13
_atom_site_aniso_U_23
Cr1 0.0155(3) 0.0329(4) 0.0148(3) 0.0002(3) 0.0036(2) 0.0002(3)
Na1 0.0221(8) 0.0386(10) 0.0185(8) 0.0001(7) 0.0035(6) 0.0001(7)
Na2 0.0212(9) 0.0438(11) 0.0309(9) 0.0028(8) 0.0005(7) -0.0031(8)
O1 0.0202(14) 0.0366(17) 0.0142(13) -0.0032(13) 0.0033(10) -0.0020(12)
O2 0.0176(13) 0.0314(16) 0.0195(14) -0.0025(12) 0.0022(11) -0.0005(12)
O3 0.0201(14) 0.0319(16) 0.0220(14) -0.0023(12) 0.0031(11) 0.0025(12)
O4 0.0205(14) 0.0414(19) 0.0256(15) 0.0007(13) 0.0006(12) 0.0036(14)
O5 0.0218(15) 0.0393(18) 0.0310(16) -0.0061(14) 0.0015(13) 0.0006(14)
O6 0.0194(14) 0.0391(18) 0.0168(13) 0.0036(13) 0.0050(11) 0.0013(12)
O7 0.0216(14) 0.0355(17) 0.0163(13) 0.0012(12) 0.0060(11) -0.0006(12)
O8 0.0287(16) 0.0378(18) 0.0178(14) 0.0059(13) 0.0054(12) -0.0004(13)
O9 0.0215(14) 0.0433(19) 0.0169(14) 0.0033(13) 0.0012(11) 0.0011(13)
C1 0.021(2) 0.038(2) 0.0150(18) 0.0019(18) 0.0076(16) -0.0012(17)
C2 0.0187(19) 0.042(3) 0.0176(19) 0.0016(18) 0.0066(15) -0.0012(18)
C3 0.022(2) 0.028(2) 0.0195(19) -0.0008(17) 0.0059(15) -0.0004(17)
C4 0.0182(18) 0.028(2) 0.0199(19) 0.0029(17) 0.0043(15) 0.0018(16)
O10 0.0274(17) 0.042(2) 0.0349(17) -0.0011(15) 0.0096(14) 0.0058(16)
O11 0.0386(19) 0.046(2) 0.0235(16) -0.0009(17) 0.0009(14) 0.0064(15)

loop_
_atom_type_symbol
_atom_type_description
_atom_type_scat_dispersion_real
_atom_type_scat_dispersion_imag
_atom_type_scat_source
C C 0.0033 0.0016 'International Tables Vol C Tables 4.2.6.8 and 6.1.1.4'
H H 0.0000 0.0000 'International Tables Vol C Tables 4.2.6.8 and 6.1.1.4'
O O 0.0106 0.0060 'International Tables Vol C Tables 4.2.6.8 and 6.1.1.4'
Na Na 0.0362 0.0249 'International Tables Vol C Tables 4.2.6.8 and 6.1.1.4'
Cr Cr 0.3209 0.6236 'International Tables Vol C Tables 4.2.6.8 and 6.1.1.4'

loop_
_geom_angle_atom_site_label_1
_geom_angle_atom_site_label_2
_geom_angle_atom_site_label_3
_geom_angle_site_symmetry_1
_geom_angle_site_symmetry_3
_geom_angle
_geom_angle_publ_flag
O2 Cr1 O1 . . 94.76(12) ?
O2 Cr1 O1 . 3_656 89.36(12) ?
O1 Cr1 O1 . 3_656 81.50(13) ?
O2 Cr1 O3 . . 82.37(12) ?
O1 Cr1 O3 . . 92.00(12) ?
O1 Cr1 O3 3_656 . 169.05(12) ?
O2 Cr1 O7 . . 175.76(12) ?
O1 Cr1 O7 . . 89.46(12) ?
O1 Cr1 O7 3_656 . 90.79(12) ?
O3 Cr1 O7 . . 97.99(13) ?
O2 Cr1 O6 . . 93.73(12) ?
O1 Cr1 O6 . . 170.95(12) ?
O1 Cr1 O6 3_656 . 95.49(12) ?
O3 Cr1 O6 . . 92.21(13) ?
O7 Cr1 O6 . . 82.03(12) ?
O2 Cr1 Cr1 . 3_656 92.71(9) ?
O1 Cr1 Cr1 . 3_656 40.76(9) ?
O1 Cr1 Cr1 3_656 3_656 40.74(8) ?
O3 Cr1 Cr1 . 3_656 132.15(9) ?
O7 Cr1 Cr1 . 3_656 90.16(9) ?
O6 Cr1 Cr1 . 3_656 135.64(10) ?
O2 Cr1 Na1 . . 138.28(9) ?
O1 Cr1 Na1 . . 45.45(9) ?
O1 Cr1 Na1 3_656 . 94.96(9) ?
O3 Cr1 Na1 . . 86.57(9) ?
O7 Cr1 Na1 . . 45.92(9) ?
O6 Cr1 Na1 . . 126.90(9) ?
Cr1 Cr1 Na1 3_656 . 66.06(4) ?
O2 Cr1 Na1 . 3_656 46.42(9) ?
O1 Cr1 Na1 . 3_656 92.56(10) ?
O1 Cr1 Na1 3_656 3_656 43.47(9) ?
O3 Cr1 Na1 . 3_656 128.78(9) ?
O7 Cr1 Na1 . 3_656 133.03(9) ?
O6 Cr1 Na1 . 3_656 91.04(10) ?
Cr1 Cr1 Na1 3_656 3_656 63.28(4) ?
Na1 Cr1 Na1 . 3_656 129.34(3) ?
O8 Na1 O10 2_655 . 88.06(12) ?
O8 Na1 O8 2_655 4_566 73.25(12) ?
O10 Na1 O8 . 4_566 133.10(14) ?
O8 Na1 O9 2_655 4_566 131.85(13) ?
O10 Na1 O9 . 4_566 95.89(12) ?
O8 Na1 O9 4_566 4_566 69.37(11) ?
O8 Na1 O1 2_655 . 118.75(12) ?
O10 Na1 O1 . . 145.98(14) ?
O8 Na1 O1 4_566 . 77.96(11) ?
O9 Na1 O1 4_566 . 81.77(11) ?
O8 Na1 O7 2_655 . 77.46(11) ?
O10 Na1 O7 . . 101.98(12) ?
O8 Na1 O7 4_566 . 114.66(12) ?
O9 Na1 O7 4_566 . 146.39(13) ?
O1 Na1 O7 . . 67.50(10) ?
O8 Na1 O2 2_655 3_656 146.29(12) ?
O10 Na1 O2 . 3_656 80.21(12) ?
O8 Na1 O2 4_566 3_656 136.02(12) ?
O9 Na1 O2 4_566 3_656 81.06(11) ?
O1 Na1 O2 . 3_656 65.86(10) ?
O7 Na1 O2 . 3_656 74.32(10) ?
O8 Na1 C3 2_655 4_566 119.34(12) ?
O10 Na1 C3 . 4_566 114.87(12) ?
O8 Na1 C3 4_566 4_566 49.52(11) ?
O9 Na1 C3 4_566 4_566 21.37(10) ?
O1 Na1 C3 . 4_566 71.88(11) ?
O7 Na1 C3 . 4_566 139.02(12) ?
O2 Na1 C3 3_656 4_566 94.18(11) ?
O8 Na1 C4 2_655 4_566 93.25(12) ?
O10 Na1 C4 . 4_566 130.64(13) ?
O8 Na1 C4 4_566 4_566 20.80(10) ?
O9 Na1 C4 4_566 4_566 49.37(10) ?
O1 Na1 C4 . 4_566 72.13(11) ?
O7 Na1 C4 . 4_566 126.47(11) ?
O2 Na1 C4 3_656 4_566 118.33(11) ?
C3 Na1 C4 4_566 4_566 28.86(10) ?
O8 Na1 Cr1 2_655 . 93.80(9) ?
O10 Na1 Cr1 . . 133.43(11) ?
O8 Na1 Cr1 4_566 . 91.29(9) ?
O9 Na1 Cr1 4_566 . 115.97(10) ?
O1 Na1 Cr1 . . 34.20(7) ?
O7 Na1 Cr1 . . 34.58(7) ?
O2 Na1 Cr1 3_656 . 72.85(8) ?
C3 Na1 Cr1 4_566 . 104.50(9) ?
C4 Na1 Cr1 4_566 . 95.76(9) ?
O8 Na1 Cr1 2_655 3_656 144.36(10) ?
O10 Na1 Cr1 . 3_656 113.46(10) ?
O8 Na1 Cr1 4_566 3_656 105.90(9) ?
O9 Na1 Cr1 4_566 3_656 76.17(9) ?
O1 Na1 Cr1 . 3_656 32.88(7) ?
O7 Na1 Cr1 . 3_656 70.66(8) ?
O2 Na1 Cr1 3_656 3_656 33.33(7) ?
C3 Na1 Cr1 4_566 3_656 78.41(9) ?
C4 Na1 Cr1 4_566 3_656 93.08(9) ?
Cr1 Na1 Cr1 . 3_656 50.66(3) ?
O8 Na1 Na2 2_655 . 70.09(9) ?
O10 Na1 Na2 . . 41.28(9) ?
O8 Na1 Na2 4_566 . 142.94(10) ?
O9 Na1 Na2 4_566 . 135.70(9) ?
O1 Na1 Na2 . . 125.14(9) ?
O7 Na1 Na2 . . 62.18(8) ?
O2 Na1 Na2 3_656 . 80.56(8) ?
C3 Na1 Na2 4_566 . 156.03(10) ?
C4 Na1 Na2 4_566 . 160.00(10) ?
Cr1 Na1 Na2 . . 96.31(5) ?
Cr1 Na1 Na2 3_656 . 106.90(6) ?
O9 Na2 O4 . 4_465 139.26(13) ?
O9 Na2 O10 . . 124.12(13) ?
O4 Na2 O10 4_465 . 96.07(13) ?
O9 Na2 O5 . 4_465 87.29(12) ?
O4 Na2 O5 4_465 4_465 71.87(12) ?
O10 Na2 O5 . 4_465 126.18(13) ?
O9 Na2 O6 . 2_655 77.65(12) ?
O4 Na2 O6 4_465 2_655 90.80(12) ?
O10 Na2 O6 . 2_655 99.01(12) ?
O5 Na2 O6 4_465 2_655 132.29(13) ?
O9 Na2 C1 . 4_465 129.40(12) ?
O4 Na2 C1 4_465 4_465 21.68(12) ?
O10 Na2 C1 . 4_465 104.93(13) ?
O5 Na2 C1 4_465 4_465 50.62(12) ?
O6 Na2 C1 2_655 4_465 108.42(13) ?
O9 Na2 C2 . 4_465 106.68(12) ?
O4 Na2 C2 4_465 4_465 50.63(12) ?
O10 Na2 C2 . 4_465 118.00(13) ?
O5 Na2 C2 4_465 4_465 21.61(12) ?
O6 Na2 C2 2_655 4_465 126.49(13) ?
C1 Na2 C2 4_465 4_465 29.13(12) ?
O9 Na2 C3 . . 20.12(10) ?
O4 Na2 C3 4_465 . 153.25(13) ?
O10 Na2 C3 . . 105.60(12) ?
O5 Na2 C3 4_465 . 105.94(12) ?
O6 Na2 C3 2_655 . 70.73(12) ?
C1 Na2 C3 4_465 . 149.17(12) ?
C2 Na2 C3 4_465 . 126.28(13) ?
O9 Na2 Na1 . . 85.31(9) ?
O4 Na2 Na1 4_465 . 129.94(10) ?
O10 Na2 Na1 . . 41.66(9) ?
O5 Na2 Na1 4_465 . 148.19(11) ?
O6 Na2 Na1 2_655 . 75.87(8) ?
C1 Na2 Na1 4_465 . 145.29(10) ?
C2 Na2 Na1 4_465 . 155.93(10) ?
C3 Na2 Na1 . . 65.47(8) ?
O9 Na2 Na1 . 4_565 31.00(8) ?
O4 Na2 Na1 4_465 4_565 108.28(10) ?
O10 Na2 Na1 . 4_565 153.53(10) ?
O5 Na2 Na1 4_465 4_565 72.98(9) ?
O6 Na2 Na1 2_655 4_565 71.10(9) ?
C1 Na2 Na1 4_465 4_565 101.51(9) ?
C2 Na2 Na1 4_465 4_565 86.29(9) ?
C3 Na2 Na1 . 4_565 48.18(8) ?
Na1 Na2 Na1 . 4_565 112.08(6) ?
Cr1 O1 Cr1 . 3_656 98.50(13) ?
Cr1 O1 Na1 . . 100.35(12) ?
Cr1 O1 Na1 3_656 . 103.65(12) ?
Cr1 O1 H1 . . 121.6 ?
Cr1 O1 H1 3_656 . 122.4 ?
Na1 O1 H1 . . 107.1 ?
C1 O2 Cr1 . . 114.7(3) ?
C1 O2 Na1 . 3_656 144.1(3) ?
Cr1 O2 Na1 . 3_656 100.25(12) ?
C2 O3 Cr1 . . 113.8(3) ?
C1 O4 Na2 . 4_666 113.0(3) ?
C2 O5 Na2 . 4_666 112.4(3) ?
C4 O6 Cr1 . . 114.1(2) ?
C4 O6 Na2 . 2_645 125.5(2) ?
Cr1 O6 Na2 . 2_645 119.51(13) ?
C3 O7 Cr1 . . 113.1(3) ?
C3 O7 Na1 . . 147.0(3) ?
Cr1 O7 Na1 . . 99.50(11) ?
C4 O8 Na1 . 2_645 135.9(3) ?
C4 O8 Na1 . 4_565 114.3(3) ?
Na1 O8 Na1 2_645 4_565 106.75(12) ?
C3 O9 Na2 . . 118.2(3) ?
C3 O9 Na1 . 4_565 111.6(3) ?
Na2 O9 Na1 . 4_565 119.28(14) ?
O4 C1 O2 . . 125.4(4) ?
O4 C1 C2 . . 120.8(4) ?
O2 C1 C2 . . 113.8(3) ?
O4 C1 Na2 . 4_666 45.3(2) ?
O2 C1 Na2 . 4_666 168.2(3) ?
C2 C1 Na2 . 4_666 76.1(2) ?
O5 C2 O3 . . 125.5(4) ?
O5 C2 C1 . . 120.3(4) ?
O3 C2 C1 . . 114.1(4) ?
O5 C2 Na2 . 4_666 46.0(2) ?
O3 C2 Na2 . 4_666 169.9(3) ?
C1 C2 Na2 . 4_666 74.8(2) ?
O9 C3 O7 . . 126.2(4) ?
O9 C3 C4 . . 120.1(4) ?
O7 C3 C4 . . 113.7(3) ?
O9 C3 Na1 . 4_565 47.1(2) ?
O7 C3 Na1 . 4_565 161.1(3) ?
C4 C3 Na1 . 4_565 76.1(2) ?
O7 C3 Na2 . . 85.3(2) ?
C4 C3 Na2 . . 159.3(3) ?
Na1 C3 Na2 4_565 . 83.39(11) ?
O8 C4 O6 . . 126.7(4) ?
O8 C4 C3 . . 119.5(4) ?
O6 C4 C3 . . 113.8(3) ?
O6 C4 Na1 . 4_565 169.2(3) ?
C3 C4 Na1 . 4_565 75.1(2) ?
Na2 O10 Na1 . . 97.06(13) ?
Na2 O10 H10A . . 114(3) ?
Na1 O10 H10A . . 116(4) ?
Na2 O10 H10B . . 114(3) ?
Na1 O10 H10B . . 109(3) ?
H10A O10 H10B . . 106(3) ?
H11A O11 H11B . . 112(3) ?

loop_
_geom_bond_atom_site_label_1
_geom_bond_atom_site_label_2
_geom_bond_site_symmetry_2
_geom_bond_distance
_geom_bond_publ_flag
Cr1 O2 . 1.965(3) ?
Cr1 O1 . 1.965(3) ?
Cr1 O1 3_656 1.966(3) ?
Cr1 O3 . 1.976(3) ?
Cr1 O7 . 1.979(3) ?
Cr1 O6 . 1.985(3) ?
Cr1 Cr1 3_656 2.9781(13) ?
Na1 O8 2_655 2.368(3) ?
Na1 O10 . 2.406(4) ?
Na1 O8 4_566 2.423(3) ?
Na1 O9 4_566 2.452(3) ?
Na1 O1 . 2.492(3) ?
Na1 O7 . 2.505(3) ?
Na1 O2 3_656 2.591(3) ?
Na1 C3 4_566 3.114(4) ?
Na1 C4 4_566 3.129(4) ?
Na2 O9 . 2.359(4) ?
Na2 O4 4_465 2.368(4) ?
Na2 O10 . 2.389(4) ?
Na2 O5 4_465 2.400(4) ?
Na2 O6 2_655 2.418(3) ?
Na2 C1 4_465 3.067(5) ?
Na2 C2 4_465 3.086(4) ?
Na2 C3 . 3.127(5) ?
O1 Cr1 3_656 1.966(3) ?
O1 H1 . 0.8500 ?
O2 C1 . 1.286(5) ?
O2 Na1 3_656 2.591(3) ?
O3 C2 . 1.292(5) ?
O4 C1 . 1.231(5) ?
O4 Na2 4_666 2.368(4) ?
O5 C2 . 1.230(5) ?
O5 Na2 4_666 2.400(4) ?
O6 C4 . 1.288(5) ?
O6 Na2 2_645 2.418(3) ?
O7 C3 . 1.289(5) ?
O8 C4 . 1.219(5) ?
O8 Na1 2_645 2.368(3) ?
O8 Na1 4_565 2.423(3) ?
O9 C3 . 1.220(5) ?
O9 Na1 4_565 2.452(3) ?
C1 C2 . 1.547(7) ?
C1 Na2 4_666 3.067(5) ?
C2 Na2 4_666 3.086(4) ?
C3 C4 . 1.556(6) ?
C3 Na1 4_565 3.114(4) ?
C4 Na1 4_565 3.129(4) ?
O10 H10A . 0.905(19) ?
O10 H10B . 0.88(4) ?
O11 H11A . 0.88(4) ?
O11 H11B . 0.879(19) ?

loop_
_geom_hbond_atom_site_label_D
_geom_hbond_atom_site_label_H
_geom_hbond_atom_site_label_A
_geom_hbond_site_symmetry_A
_geom_hbond_distance_DH
_geom_hbond_distance_HA
_geom_hbond_distance_DA
_geom_hbond_angle_DHA
O11 H11B O9 2_655 0.879(19) 2.23(2) 3.080(5) 163(5)
O11 H11A O6 . 0.88(4) 2.53(4) 3.144(5) 128(4)
O11 H11A O3 . 0.88(4) 2.25(4) 2.949(4) 137(4)
O10 H10B O5 1_455 0.88(4) 2.36(4) 3.123(4) 144(5)
O10 H10A O5 3_666 0.905(19) 2.02(2) 2.922(5) 179(4)
O1 H1 O11 4_566 0.85 2.01 2.808(4) 156.3

loop_
_geom_torsion_atom_site_label_1
_geom_torsion_atom_site_label_2
_geom_torsion_atom_site_label_3
_geom_torsion_atom_site_label_4
_geom_torsion_site_symmetry_1
_geom_torsion_site_symmetry_2
_geom_torsion_site_symmetry_3
_geom_torsion_site_symmetry_4
_geom_torsion
_geom_torsion_publ_flag
O2 Cr1 Na1 O8 . . . 2_655 117.77(15) ?
O1 Cr1 Na1 O8 . . . 2_655 139.46(15) ?
O1 Cr1 Na1 O8 3_656 . . 2_655 -147.61(12) ?
O3 Cr1 Na1 O8 . . . 2_655 43.26(12) ?
O7 Cr1 Na1 O8 . . . 2_655 -61.33(14) ?
O6 Cr1 Na1 O8 . . . 2_655 -46.93(15) ?
Cr1 Cr1 Na1 O8 3_656 . . 2_655 -177.08(9) ?
Na1 Cr1 Na1 O8 3_656 . . 2_655 -177.08(9) ?
O2 Cr1 Na1 O10 . . . . -151.31(18) ?
O1 Cr1 Na1 O10 . . . . -129.62(19) ?
O1 Cr1 Na1 O10 3_656 . . . -56.69(16) ?
O3 Cr1 Na1 O10 . . . . 134.18(16) ?
O7 Cr1 Na1 O10 . . . . 29.59(17) ?
O6 Cr1 Na1 O10 . . . . 43.99(19) ?
Cr1 Cr1 Na1 O10 3_656 . . . -86.16(14) ?
Na1 Cr1 Na1 O10 3_656 . . . -86.16(14) ?
O2 Cr1 Na1 O8 . . . 4_566 44.47(16) ?
O1 Cr1 Na1 O8 . . . 4_566 66.16(14) ?
O1 Cr1 Na1 O8 3_656 . . 4_566 139.09(11) ?
O3 Cr1 Na1 O8 . . . 4_566 -30.04(12) ?
O7 Cr1 Na1 O8 . . . 4_566 -134.63(15) ?
O6 Cr1 Na1 O8 . . . 4_566 -120.23(14) ?
Cr1 Cr1 Na1 O8 3_656 . . 4_566 109.62(9) ?
Na1 Cr1 Na1 O8 3_656 . . 4_566 109.62(9) ?
O2 Cr1 Na1 O9 . . . 4_566 -23.14(18) ?
O1 Cr1 Na1 O9 . . . 4_566 -1.45(14) ?
O1 Cr1 Na1 O9 3_656 . . 4_566 71.48(13) ?
O3 Cr1 Na1 O9 . . . 4_566 -97.65(13) ?
O7 Cr1 Na1 O9 . . . 4_566 157.76(17) ?
O6 Cr1 Na1 O9 . . . 4_566 172.16(14) ?
Cr1 Cr1 Na1 O9 3_656 . . 4_566 42.01(10) ?
Na1 Cr1 Na1 O9 3_656 . . 4_566 42.01(10) ?
O2 Cr1 Na1 O1 . . . . -21.69(18) ?
O1 Cr1 Na1 O1 3_656 . . . 72.93(16) ?
O3 Cr1 Na1 O1 . . . . -96.20(15) ?
O7 Cr1 Na1 O1 . . . . 159.21(18) ?
O6 Cr1 Na1 O1 . . . . 173.61(17) ?
Cr1 Cr1 Na1 O1 3_656 . . . 43.46(12) ?
Na1 Cr1 Na1 O1 3_656 . . . 43.46(12) ?
O2 Cr1 Na1 O7 . . . . 179.10(18) ?
O1 Cr1 Na1 O7 . . . . -159.21(18) ?
O1 Cr1 Na1 O7 3_656 . . . -86.29(15) ?
O3 Cr1 Na1 O7 . . . . 104.59(15) ?
O6 Cr1 Na1 O7 . . . . 14.40(17) ?
Cr1 Cr1 Na1 O7 3_656 . . . -115.75(13) ?
Na1 Cr1 Na1 O7 3_656 . . . -115.75(13) ?
O2 Cr1 Na1 O2 . . . 3_656 -93.80(14) ?
O1 Cr1 Na1 O2 . . . 3_656 -72.11(14) ?
O1 Cr1 Na1 O2 3_656 . . 3_656 0.82(11) ?
O3 Cr1 Na1 O2 . . . 3_656 -168.31(11) ?
O7 Cr1 Na1 O2 . . . 3_656 87.10(14) ?
O6 Cr1 Na1 O2 . . . 3_656 101.50(14) ?
Cr1 Cr1 Na1 O2 3_656 . . 3_656 -28.65(7) ?
Na1 Cr1 Na1 O2 3_656 . . 3_656 -28.65(7) ?
O2 Cr1 Na1 C3 . . . 4_566 -3.86(17) ?
O1 Cr1 Na1 C3 . . . 4_566 17.83(14) ?
O1 Cr1 Na1 C3 3_656 . . 4_566 90.76(12) ?
O3 Cr1 Na1 C3 . . . 4_566 -78.37(12) ?
O7 Cr1 Na1 C3 . . . 4_566 177.04(16) ?
O6 Cr1 Na1 C3 . . . 4_566 -168.56(14) ?
Cr1 Cr1 Na1 C3 3_656 . . 4_566 61.29(9) ?
Na1 Cr1 Na1 C3 3_656 . . 4_566 61.29(9) ?
O2 Cr1 Na1 C4 . . . 4_566 24.11(16) ?
O1 Cr1 Na1 C4 . . . 4_566 45.80(14) ?
O1 Cr1 Na1 C4 3_656 . . 4_566 118.73(11) ?
O3 Cr1 Na1 C4 . . . 4_566 -50.39(12) ?
O7 Cr1 Na1 C4 . . . 4_566 -154.98(15) ?
O6 Cr1 Na1 C4 . . . 4_566 -140.59(14) ?
Cr1 Cr1 Na1 C4 3_656 . . 4_566 89.26(9) ?
Na1 Cr1 Na1 C4 3_656 . . 4_566 89.27(9) ?
O2 Cr1 Na1 Cr1 . . . 3_656 -65.15(13) ?
O1 Cr1 Na1 Cr1 . . . 3_656 -43.46(12) ?
O1 Cr1 Na1 Cr1 3_656 . . 3_656 29.47(8) ?
O3 Cr1 Na1 Cr1 . . . 3_656 -139.66(9) ?
O7 Cr1 Na1 Cr1 . . . 3_656 115.75(13) ?
O6 Cr1 Na1 Cr1 . . . 3_656 130.15(12) ?
Na1 Cr1 Na1 Cr1 3_656 . . 3_656 0.0 ?
O2 Cr1 Na1 Na2 . . . . -171.87(13) ?
O1 Cr1 Na1 Na2 . . . . -150.17(14) ?
O1 Cr1 Na1 Na2 3_656 . . . -77.25(9) ?
O3 Cr1 Na1 Na2 . . . . 113.63(9) ?
O7 Cr1 Na1 Na2 . . . . 9.04(12) ?
O6 Cr1 Na1 Na2 . . . . 23.44(13) ?
Cr1 Cr1 Na1 Na2 3_656 . . . -106.71(5) ?
Na1 Cr1 Na1 Na2 3_656 . . . -106.71(5) ?
O8 Na1 Na2 O9 2_655 . . . 89.19(13) ?
O10 Na1 Na2 O9 . . . . -159.84(17) ?
O8 Na1 Na2 O9 4_566 . . . 98.03(19) ?
O9 Na1 Na2 O9 4_566 . . . -140.65(12) ?
O1 Na1 Na2 O9 . . . . -22.57(14) ?
O7 Na1 Na2 O9 . . . . 3.21(12) ?
O2 Na1 Na2 O9 3_656 . . . -73.96(11) ?
C3 Na1 Na2 O9 4_566 . . . -152.9(3) ?
C4 Na1 Na2 O9 4_566 . . . 124.2(3) ?
Cr1 Na1 Na2 O9 . . . . -2.58(10) ?
Cr1 Na1 Na2 O9 3_656 . . . -53.31(10) ?
O8 Na1 Na2 O4 2_655 . . 4_465 -68.17(16) ?
O10 Na1 Na2 O4 . . . 4_465 42.79(18) ?
O8 Na1 Na2 O4 4_566 . . 4_465 -59.3(2) ?
O9 Na1 Na2 O4 4_566 . . 4_465 62.0(2) ?
O1 Na1 Na2 O4 . . . 4_465 -179.93(15) ?
O7 Na1 Na2 O4 . . . 4_465 -154.15(16) ?
O2 Na1 Na2 O4 3_656 . . 4_465 128.68(15) ?
C3 Na1 Na2 O4 4_566 . . 4_465 49.8(3) ?
C4 Na1 Na2 O4 4_566 . . 4_465 -33.1(3) ?
Cr1 Na1 Na2 O4 . . . 4_465 -159.94(13) ?
Cr1 Na1 Na2 O4 3_656 . . 4_465 149.33(13) ?
O8 Na1 Na2 O10 2_655 . . . -110.96(17) ?
O8 Na1 Na2 O10 4_566 . . . -102.1(2) ?
O9 Na1 Na2 O10 4_566 . . . 19.20(19) ?
O1 Na1 Na2 O10 . . . . 137.27(18) ?
O7 Na1 Na2 O10 . . . . 163.05(17) ?
O2 Na1 Na2 O10 3_656 . . . 85.88(15) ?
C3 Na1 Na2 O10 4_566 . . . 7.0(3) ?
C4 Na1 Na2 O10 4_566 . . . -75.9(3) ?
Cr1 Na1 Na2 O10 . . . . 157.27(15) ?
Cr1 Na1 Na2 O10 3_656 . . . 106.54(14) ?
O8 Na1 Na2 O5 2_655 . . 4_465 166.4(2) ?
O10 Na1 Na2 O5 . . . 4_465 -82.7(2) ?
O8 Na1 Na2 O5 4_566 . . 4_465 175.2(2) ?
O9 Na1 Na2 O5 4_566 . . 4_465 -63.5(3) ?
O1 Na1 Na2 O5 . . . 4_465 54.6(2) ?
O7 Na1 Na2 O5 . . . 4_465 80.4(2) ?
O2 Na1 Na2 O5 3_656 . . 4_465 3.2(2) ?
C3 Na1 Na2 O5 4_566 . . 4_465 -75.7(3) ?
C4 Na1 Na2 O5 4_566 . . 4_465 -158.6(3) ?
Cr1 Na1 Na2 O5 . . . 4_465 74.6(2) ?
Cr1 Na1 Na2 O5 3_656 . . 4_465 23.9(2) ?
O8 Na1 Na2 O6 2_655 . . 2_655 10.76(12) ?
O10 Na1 Na2 O6 . . . 2_655 121.73(17) ?
O8 Na1 Na2 O6 4_566 . . 2_655 19.60(19) ?
O9 Na1 Na2 O6 4_566 . . 2_655 140.92(17) ?
O1 Na1 Na2 O6 . . . 2_655 -101.00(13) ?
O7 Na1 Na2 O6 . . . 2_655 -75.22(12) ?
O2 Na1 Na2 O6 3_656 . . 2_655 -152.39(11) ?
C3 Na1 Na2 O6 4_566 . . 2_655 128.7(3) ?
C4 Na1 Na2 O6 4_566 . . 2_655 45.8(3) ?
Cr1 Na1 Na2 O6 . . . 2_655 -81.01(9) ?
Cr1 Na1 Na2 O6 3_656 . . 2_655 -131.74(9) ?
O8 Na1 Na2 C1 2_655 . . 4_465 -91.3(2) ?
O10 Na1 Na2 C1 . . . 4_465 19.7(2) ?
O8 Na1 Na2 C1 4_566 . . 4_465 -82.5(2) ?
O9 Na1 Na2 C1 4_566 . . 4_465 38.9(3) ?
O1 Na1 Na2 C1 . . . 4_465 156.94(19) ?
O7 Na1 Na2 C1 . . . 4_465 -177.3(2) ?
O2 Na1 Na2 C1 3_656 . . 4_465 105.5(2) ?
C3 Na1 Na2 C1 4_566 . . 4_465 26.6(3) ?
C4 Na1 Na2 C1 4_566 . . 4_465 -56.3(3) ?
Cr1 Na1 Na2 C1 . . . 4_465 176.93(18) ?
Cr1 Na1 Na2 C1 3_656 . . 4_465 126.20(18) ?
O8 Na1 Na2 C2 2_655 . . 4_465 -149.3(3) ?
O10 Na1 Na2 C2 . . . 4_465 -38.4(3) ?
O8 Na1 Na2 C2 4_566 . . 4_465 -140.5(3) ?
O9 Na1 Na2 C2 4_566 . . 4_465 -19.2(3) ?
O1 Na1 Na2 C2 . . . 4_465 98.9(3) ?
O7 Na1 Na2 C2 . . . 4_465 124.7(3) ?
O2 Na1 Na2 C2 3_656 . . 4_465 47.5(3) ?
C3 Na1 Na2 C2 4_566 . . 4_465 -31.4(4) ?
C4 Na1 Na2 C2 4_566 . . 4_465 -114.3(4) ?
Cr1 Na1 Na2 C2 . . . 4_465 118.9(3) ?
Cr1 Na1 Na2 C2 3_656 . . 4_465 68.2(3) ?
O8 Na1 Na2 C3 2_655 . . . 85.74(12) ?
O10 Na1 Na2 C3 . . . . -163.30(17) ?
O8 Na1 Na2 C3 4_566 . . . 94.57(19) ?
O9 Na1 Na2 C3 4_566 . . . -144.10(18) ?
O1 Na1 Na2 C3 . . . . -26.02(13) ?
O7 Na1 Na2 C3 . . . . -0.24(12) ?
O2 Na1 Na2 C3 3_656 . . . -77.41(11) ?
C3 Na1 Na2 C3 4_566 . . . -156.3(2) ?
C4 Na1 Na2 C3 4_566 . . . 120.8(3) ?
Cr1 Na1 Na2 C3 . . . . -6.03(9) ?
Cr1 Na1 Na2 C3 3_656 . . . -56.76(10) ?
O8 Na1 Na2 Na1 2_655 . . 4_565 73.21(9) ?
O10 Na1 Na2 Na1 . . . 4_565 -175.83(16) ?
O8 Na1 Na2 Na1 4_566 . . 4_565 82.04(16) ?
O9 Na1 Na2 Na1 4_566 . . 4_565 -156.63(15) ?
O1 Na1 Na2 Na1 . . . 4_565 -38.55(12) ?
O7 Na1 Na2 Na1 . . . 4_565 -12.77(9) ?
O2 Na1 Na2 Na1 3_656 . . 4_565 -89.94(9) ?
C3 Na1 Na2 Na1 4_566 . . 4_565 -168.9(3) ?
C4 Na1 Na2 Na1 4_566 . . 4_565 108.2(3) ?
Cr1 Na1 Na2 Na1 . . . 4_565 -18.56(6) ?
Cr1 Na1 Na2 Na1 3_656 . . 4_565 -69.29(7) ?
O2 Cr1 O1 Cr1 . . . 3_656 -88.64(13) ?
O1 Cr1 O1 Cr1 3_656 . . 3_656 0.0 ?
O3 Cr1 O1 Cr1 . . . 3_656 -171.14(13) ?
O7 Cr1 O1 Cr1 . . . 3_656 90.88(13) ?
Na1 Cr1 O1 Cr1 . . . 3_656 105.65(14) ?
Na1 Cr1 O1 Cr1 3_656 . . 3_656 -42.17(10) ?
O2 Cr1 O1 Na1 . . . . 165.71(12) ?
O1 Cr1 O1 Na1 3_656 . . . -105.65(14) ?
O3 Cr1 O1 Na1 . . . . 83.21(13) ?
O7 Cr1 O1 Na1 . . . . -14.77(13) ?
Cr1 Cr1 O1 Na1 3_656 . . . -105.65(14) ?
Na1 Cr1 O1 Na1 3_656 . . . -147.82(8) ?
O8 Na1 O1 Cr1 2_655 . . . -47.71(16) ?
O10 Na1 O1 Cr1 . . . . 90.3(2) ?
O8 Na1 O1 Cr1 4_566 . . . -110.77(13) ?
O9 Na1 O1 Cr1 4_566 . . . 178.69(13) ?
O7 Na1 O1 Cr1 . . . . 12.59(11) ?
O2 Na1 O1 Cr1 3_656 . . . 94.84(13) ?
C3 Na1 O1 Cr1 4_566 . . . -161.83(14) ?
C4 Na1 O1 Cr1 4_566 . . . -131.45(14) ?
Cr1 Na1 O1 Cr1 3_656 . . . 101.47(15) ?
Na2 Na1 O1 Cr1 . . . . 37.20(16) ?
O8 Na1 O1 Cr1 2_655 . . 3_656 -149.18(12) ?
O10 Na1 O1 Cr1 . . . 3_656 -11.1(3) ?
O8 Na1 O1 Cr1 4_566 . . 3_656 147.75(13) ?
O9 Na1 O1 Cr1 4_566 . . 3_656 77.21(12) ?
O7 Na1 O1 Cr1 . . . 3_656 -88.88(13) ?
O2 Na1 O1 Cr1 3_656 . . 3_656 -6.63(10) ?
C3 Na1 O1 Cr1 4_566 . . 3_656 96.70(13) ?
C4 Na1 O1 Cr1 4_566 . . 3_656 127.07(13) ?
Cr1 Na1 O1 Cr1 . . . 3_656 -101.47(15) ?
Na2 Na1 O1 Cr1 . . . 3_656 -64.28(14) ?
O1 Cr1 O2 C1 . . . . -82.6(3) ?
O1 Cr1 O2 C1 3_656 . . . -164.0(3) ?
O3 Cr1 O2 C1 . . . . 8.8(3) ?
O6 Cr1 O2 C1 . . . . 100.5(3) ?
Cr1 Cr1 O2 C1 3_656 . . . -123.4(3) ?
Na1 Cr1 O2 C1 . . . . -67.3(3) ?
Na1 Cr1 O2 C1 3_656 . . . -171.6(3) ?
O1 Cr1 O2 Na1 . . . 3_656 89.00(12) ?
O1 Cr1 O2 Na1 3_656 . . 3_656 7.58(12) ?
O3 Cr1 O2 Na1 . . . 3_656 -179.61(12) ?
O6 Cr1 O2 Na1 . . . 3_656 -87.88(13) ?
Cr1 Cr1 O2 Na1 3_656 . . 3_656 48.20(9) ?
Na1 Cr1 O2 Na1 . . . 3_656 104.33(12) ?
O2 Cr1 O3 C2 . . . . -9.6(3) ?
O1 Cr1 O3 C2 . . . . 84.9(3) ?
O1 Cr1 O3 C2 3_656 . . . 31.6(8) ?
O7 Cr1 O3 C2 . . . . 174.6(3) ?
O6 Cr1 O3 C2 . . . . -103.1(3) ?
Cr1 Cr1 O3 C2 3_656 . . . 77.1(3) ?
Na1 Cr1 O3 C2 . . . . 130.1(3) ?
Na1 Cr1 O3 C2 3_656 . . . -10.0(3) ?
O2 Cr1 O6 C4 . . . . 168.9(3) ?
O1 Cr1 O6 C4 3_656 . . . 79.2(3) ?
O3 Cr1 O6 C4 . . . . -108.6(3) ?
O7 Cr1 O6 C4 . . . . -10.9(3) ?
Cr1 Cr1 O6 C4 3_656 . . . 71.2(3) ?
Na1 Cr1 O6 C4 . . . . -21.2(3) ?
Na1 Cr1 O6 C4 3_656 . . . 122.5(3) ?
O2 Cr1 O6 Na2 . . . 2_645 -0.77(18) ?
O1 Cr1 O6 Na2 3_656 . . 2_645 -90.48(17) ?
O3 Cr1 O6 Na2 . . . 2_645 81.72(17) ?
O7 Cr1 O6 Na2 . . . 2_645 179.49(18) ?
Cr1 Cr1 O6 Na2 3_656 . . 2_645 -98.50(16) ?
Na1 Cr1 O6 Na2 . . . 2_645 169.10(10) ?
Na1 Cr1 O6 Na2 3_656 . . 2_645 -47.15(15) ?
O1 Cr1 O7 C3 . . . . -159.9(3) ?
O1 Cr1 O7 C3 3_656 . . . -78.4(3) ?
O3 Cr1 O7 C3 . . . . 108.1(3) ?
O6 Cr1 O7 C3 . . . . 17.0(3) ?
Cr1 Cr1 O7 C3 3_656 . . . -119.2(3) ?
Na1 Cr1 O7 C3 . . . . -174.6(3) ?
Na1 Cr1 O7 C3 3_656 . . . -66.9(3) ?
O1 Cr1 O7 Na1 . . . . 14.65(13) ?
O1 Cr1 O7 Na1 3_656 . . . 96.15(12) ?
O3 Cr1 O7 Na1 . . . . -77.29(13) ?
O6 Cr1 O7 Na1 . . . . -168.42(14) ?
Cr1 Cr1 O7 Na1 3_656 . . . 55.41(10) ?
Na1 Cr1 O7 Na1 3_656 . . . 107.64(11) ?
O8 Na1 O7 C3 2_655 . . . -72.9(5) ?
O10 Na1 O7 C3 . . . . 12.3(5) ?
O8 Na1 O7 C3 4_566 . . . -137.7(5) ?
O9 Na1 O7 C3 4_566 . . . 132.9(5) ?
O1 Na1 O7 C3 . . . . 158.3(5) ?
O2 Na1 O7 C3 3_656 . . . 88.4(5) ?
C3 Na1 O7 C3 4_566 . . . 166.4(4) ?
C4 Na1 O7 C3 4_566 . . . -157.6(5) ?
Cr1 Na1 O7 C3 . . . . 170.8(6) ?
Cr1 Na1 O7 C3 3_656 . . . 123.2(5) ?
Na2 Na1 O7 C3 . . . . 1.0(5) ?
O8 Na1 O7 Cr1 2_655 . . . 116.25(13) ?
O10 Na1 O7 Cr1 . . . . -158.49(13) ?
O8 Na1 O7 Cr1 4_566 . . . 51.52(16) ?
O9 Na1 O7 Cr1 4_566 . . . -37.9(3) ?
O1 Na1 O7 Cr1 . . . . -12.47(11) ?
O2 Na1 O7 Cr1 3_656 . . . -82.38(12) ?
C3 Na1 O7 Cr1 4_566 . . . -4.4(2) ?
C4 Na1 O7 Cr1 4_566 . . . 31.54(19) ?
Cr1 Na1 O7 Cr1 3_656 . . . -47.58(9) ?
Na2 Na1 O7 Cr1 . . . . -169.83(14) ?
O4 Na2 O9 C3 4_465 . . . 144.0(3) ?
O10 Na2 O9 C3 . . . . -25.2(4) ?
O5 Na2 O9 C3 4_465 . . . -158.2(3) ?
O6 Na2 O9 C3 2_655 . . . 67.4(3) ?
C1 Na2 O9 C3 4_465 . . . 171.2(3) ?
C2 Na2 O9 C3 4_465 . . . -167.9(3) ?
Na1 Na2 O9 C3 . . . . -9.2(3) ?
Na1 Na2 O9 C3 4_565 . . . 141.1(4) ?
O4 Na2 O9 Na1 4_465 . . 4_565 2.8(3) ?
O10 Na2 O9 Na1 . . . 4_565 -166.37(15) ?
O5 Na2 O9 Na1 4_465 . . 4_565 60.65(17) ?
O6 Na2 O9 Na1 2_655 . . 4_565 -73.77(16) ?
C1 Na2 O9 Na1 4_465 . . 4_565 30.1(2) ?
C2 Na2 O9 Na1 4_465 . . 4_565 50.98(19) ?
C3 Na2 O9 Na1 . . . 4_565 -141.1(4) ?
Na1 Na2 O9 Na1 . . . 4_565 -150.31(14) ?
Na2 O4 C1 O2 4_666 . . . -170.5(3) ?
Na2 O4 C1 C2 4_666 . . . 10.5(4) ?
Cr1 O2 C1 O4 . . . . 174.5(3) ?
Na1 O2 C1 O4 3_656 . . . 8.7(7) ?
Cr1 O2 C1 C2 . . . . -6.5(4) ?
Na1 O2 C1 C2 3_656 . . . -172.3(3) ?
Cr1 O2 C1 Na2 . . . 4_666 139.7(13) ?
Na1 O2 C1 Na2 3_656 . . 4_666 -26.1(17) ?
Na2 O5 C2 O3 4_666 . . . 172.8(3) ?
Na2 O5 C2 C1 4_666 . . . -8.3(4) ?
Cr1 O3 C2 O5 . . . . -172.4(3) ?
Cr1 O3 C2 C1 . . . . 8.7(4) ?
Cr1 O3 C2 Na2 . . . 4_666 -141.6(15) ?
O4 C1 C2 O5 . . . . -1.5(6) ?
O2 C1 C2 O5 . . . . 179.5(4) ?
Na2 C1 C2 O5 4_666 . . . 6.2(3) ?
O4 C1 C2 O3 . . . . 177.5(4) ?
O2 C1 C2 O3 . . . . -1.6(5) ?
Na2 C1 C2 O3 4_666 . . . -174.8(3) ?
O4 C1 C2 Na2 . . . 4_666 -7.7(3) ?
O2 C1 C2 Na2 . . . 4_666 173.3(3) ?
Na2 O9 C3 O7 . . . . 13.0(6) ?
Na1 O9 C3 O7 4_565 . . . 156.9(4) ?
Na2 O9 C3 C4 . . . . -167.3(3) ?
Na1 O9 C3 C4 4_565 . . . -23.4(5) ?
Na2 O9 C3 Na1 . . . 4_565 -144.0(4) ?
Na1 O9 C3 Na2 4_565 . . . 144.0(4) ?
Cr1 O7 C3 O9 . . . . 160.5(4) ?
Na1 O7 C3 O9 . . . . -9.6(8) ?
Cr1 O7 C3 C4 . . . . -19.2(4) ?
Na1 O7 C3 C4 . . . . 170.7(3) ?
Cr1 O7 C3 Na1 . . . 4_565 -137.3(8) ?
Na1 O7 C3 Na1 . . . 4_565 52.6(12) ?
Cr1 O7 C3 Na2 . . . . 169.14(17) ?
Na1 O7 C3 Na2 . . . . -1.0(5) ?
O4 Na2 C3 O9 4_465 . . . -58.6(5) ?
O10 Na2 C3 O9 . . . . 158.5(3) ?
O5 Na2 C3 O9 4_465 . . . 22.7(3) ?
O6 Na2 C3 O9 2_655 . . . -107.2(3) ?
C1 Na2 C3 O9 4_465 . . . -13.3(4) ?
C2 Na2 C3 O9 4_465 . . . 14.5(4) ?
Na1 Na2 C3 O9 . . . . 170.0(3) ?
Na1 Na2 C3 O9 4_565 . . . -25.7(3) ?
O9 Na2 C3 O7 . . . . -169.5(5) ?
O4 Na2 C3 O7 4_465 . . . 131.9(3) ?
O10 Na2 C3 O7 . . . . -11.0(3) ?
O5 Na2 C3 O7 4_465 . . . -146.8(2) ?
O6 Na2 C3 O7 2_655 . . . 83.3(2) ?
C1 Na2 C3 O7 4_465 . . . 177.1(3) ?
C2 Na2 C3 O7 4_465 . . . -155.1(2) ?
Na1 Na2 C3 O7 . . . . 0.4(2) ?
Na1 Na2 C3 O7 4_565 . . . 164.8(3) ?
O9 Na2 C3 C4 . . . . 32.6(7) ?
O4 Na2 C3 C4 4_465 . . . -26.0(10) ?
O10 Na2 C3 C4 . . . . -168.9(8) ?
O5 Na2 C3 C4 4_465 . . . 55.3(8) ?
O6 Na2 C3 C4 2_655 . . . -74.6(8) ?
C1 Na2 C3 C4 4_465 . . . 19.2(9) ?
C2 Na2 C3 C4 4_465 . . . 47.0(8) ?
Na1 Na2 C3 C4 . . . . -157.5(8) ?
Na1 Na2 C3 C4 4_565 . . . 6.9(7) ?
O9 Na2 C3 Na1 . . . 4_565 25.7(3) ?
O4 Na2 C3 Na1 4_465 . . 4_565 -32.9(3) ?
O10 Na2 C3 Na1 . . . 4_565 -175.79(12) ?
O5 Na2 C3 Na1 4_465 . . 4_565 48.39(13) ?
O6 Na2 C3 Na1 2_655 . . 4_565 -81.51(11) ?
C1 Na2 C3 Na1 4_465 . . 4_565 12.4(3) ?
C2 Na2 C3 Na1 4_465 . . 4_565 40.15(17) ?
Na1 Na2 C3 Na1 . . . 4_565 -164.35(11) ?
Na1 O8 C4 O6 2_645 . . . 32.1(7) ?
Na1 O8 C4 O6 4_565 . . . -170.9(4) ?
Na1 O8 C4 C3 2_645 . . . -148.0(3) ?
Na1 O8 C4 C3 4_565 . . . 9.0(5) ?
Na1 O8 C4 Na1 2_645 . . 4_565 -157.0(5) ?
Cr1 O6 C4 O8 . . . . -176.3(4) ?
Na2 O6 C4 O8 2_645 . . . -7.4(6) ?
Cr1 O6 C4 C3 . . . . 3.7(4) ?
Na2 O6 C4 C3 2_645 . . . 172.7(3) ?
Cr1 O6 C4 Na1 . . . 4_565 147.1(15) ?
Na2 O6 C4 Na1 2_645 . . 4_565 -43.9(18) ?
O9 C3 C4 O8 . . . . 10.8(6) ?
O7 C3 C4 O8 . . . . -169.4(4) ?
Na1 C3 C4 O8 4_565 . . . -6.6(4) ?
Na2 C3 C4 O8 . . . . -13.6(10) ?
O9 C3 C4 O6 . . . . -169.3(4) ?
O7 C3 C4 O6 . . . . 10.5(5) ?
Na1 C3 C4 O6 4_565 . . . 173.3(4) ?
Na2 C3 C4 O6 . . . . 166.3(6) ?
O9 C3 C4 Na1 . . . 4_565 17.4(4) ?
O7 C3 C4 Na1 . . . 4_565 -162.9(4) ?
Na2 C3 C4 Na1 . . . 4_565 -7.0(8) ?
O9 Na2 O10 Na1 . . . . 24.5(2) ?
O4 Na2 O10 Na1 4_465 . . . -148.41(13) ?
O5 Na2 O10 Na1 4_465 . . . 139.64(15) ?
O6 Na2 O10 Na1 2_655 . . . -56.63(15) ?
C1 Na2 O10 Na1 4_465 . . . -168.56(13) ?
C2 Na2 O10 Na1 4_465 . . . 163.34(14) ?
C3 Na2 O10 Na1 . . . . 15.75(16) ?
Na1 Na2 O10 Na1 4_565 . . . 8.7(3) ?
O8 Na1 O10 Na2 2_655 . . . 61.46(14) ?
O8 Na1 O10 Na2 4_566 . . . 126.21(16) ?
O9 Na1 O10 Na2 4_566 . . . -166.65(13) ?
O1 Na1 O10 Na2 . . . . -82.6(2) ?
O7 Na1 O10 Na2 . . . . -15.28(15) ?
O2 Na1 O10 Na2 3_656 . . . -86.80(13) ?
C3 Na1 O10 Na2 4_566 . . . -176.89(13) ?
C4 Na1 O10 Na2 4_566 . . . 154.08(14) ?
Cr1 Na1 O10 Na2 . . . . -31.93(19) ?
Cr1 Na1 O10 Na2 3_656 . . . -89.20(12) ?
